data_4319129
loop_
_publ_author_name
'Holger Kleinke'

_publ_section_title
;
 A Three-Dimensional Extended Sb Network in the Metallic Antimonides
 (M',Ti)5Sb8 (M' = Zr, Hf, Nb, Mo)
;
_journal_name_full 'Inorganic Chemistry'
_journal_page_first 95
_journal_page_last 100
_journal_paper_doi 10.1021/ic000767s
_journal_volume 40
_journal_year 2001
_chemical_formula_sum 'Sb8 Ti2.38 Zr2.63'
_chemical_formula_weight 1327.21
_chemical_name_systematic
;
 ?
;
_space_group_IT_number 98
_symmetry_cell_setting 1
_symmetry_space_group_name_Hall 'I 4bw 2bw'
_symmetry_space_group_name_H-M 'I 41 2 2'
_atom_sites_solution_hydrogens geom
_atom_sites_solution_primary direct
_atom_sites_solution_secondary difmap
_audit_creation_method SHELXL
_cell_angle_alpha 90.00
_cell_angle_beta 90.00
_cell_angle_gamma 90.00
_cell_formula_units_Z 4
_cell_length_a 6.6506(6)
_cell_length_b 6.6506(6)
_cell_length_c 26.680(4)
_cell_measurement_temperature 293(2)
_cell_volume 1180.1(2)
_computing_structure_refinement 'SHELXL-93 (Sheldrick, 1993)'
_computing_structure_solution 'SHELXS-86 (Sheldrick, 1990)'
_diffrn_ambient_temperature 293(2)
_diffrn_measurement_device 'IPDS (STOE)'
_diffrn_radiation_monochromator graphite
_diffrn_radiation_source 'fine-focus sealed tube'
_diffrn_radiation_type MoK\a
_diffrn_radiation_wavelength 0.71073
_diffrn_reflns_av_R_equivalents 0.0976
_diffrn_reflns_av_sigmaI/netI 0.1047
_diffrn_reflns_limit_h_max 6
_diffrn_reflns_limit_h_min -6
_diffrn_reflns_limit_k_max 9
_diffrn_reflns_limit_k_min -9
_diffrn_reflns_limit_l_max 37
_diffrn_reflns_limit_l_min -37
_diffrn_reflns_number 5547
_diffrn_reflns_theta_max 30.24
_diffrn_reflns_theta_min 3.05
_exptl_absorpt_coefficient_mu 21.647
_exptl_absorpt_correction_T_max 0.491
_exptl_absorpt_correction_T_min 0.320
_exptl_absorpt_correction_type numerical
_exptl_crystal_colour black
_exptl_crystal_density_diffrn 7.470
_exptl_crystal_description plate-like
_exptl_crystal_F_000 2261
_exptl_crystal_size_max 0.10
_exptl_crystal_size_mid 0.06
_exptl_crystal_size_min 0.04
_refine_diff_density_max 2.199
_refine_diff_density_min -2.120
_refine_diff_density_rms 0.569
_refine_ls_abs_structure_details 'Flack H D (1983), Acta Cryst. A39, 876-881'
_refine_ls_abs_structure_Flack -0.11(48)
_refine_ls_extinction_coef 0.00031(7)
_refine_ls_extinction_expression Fc^*^=kFc[1+0.001xFc^2^\l^3^/sin(2\q)]^-1/4^
_refine_ls_extinction_method SHELXL
_refine_ls_goodness_of_fit_all 0.757
_refine_ls_goodness_of_fit_obs 0.950
_refine_ls_matrix_type full
_refine_ls_number_parameters 37
_refine_ls_number_reflns 883
_refine_ls_number_restraints 0
_refine_ls_restrained_S_all 0.757
_refine_ls_restrained_S_obs 0.950
_refine_ls_R_factor_all 0.0847
_refine_ls_R_factor_obs 0.0482
_refine_ls_shift/esd_max 0.000
_refine_ls_shift/esd_mean 0.000
_refine_ls_structure_factor_coef Fsqd
_refine_ls_weighting_details 'w=1/[\s^2^(Fo^2^)+(0.0690P)^2^+0.0000P] where P=(Fo^2^+2Fc^2^)/3'
_refine_ls_weighting_scheme calc
_refine_ls_wR_factor_all 0.1163
_refine_ls_wR_factor_obs 0.1077
_reflns_number_observed 494
_reflns_number_total 883
_reflns_observed_criterion >2sigma(I)
_cod_data_source_file ic000767s_3.cif
_cod_data_source_block Zr2.5Ti2.5Sb8
_cod_depositor_comments
;
The following automatic conversions were performed:

'_refine_ls_weighting_scheme' value 'calc
w=1/[\s^2^(Fo^2^)+(0.0690P)^2^+0.0000P] where P=(Fo^2^+2Fc^2^)/3' was
changed to 'calc'. New tag '_refine_ls_weighting_details' was
created. The value of the new tag was set to
'w=1/[\s^2^(Fo^2^)+(0.0690P)^2^+0.0000P] where P=(Fo^2^+2Fc^2^)/3'.

Automatic conversion script
Id: cif_fix_values 3143 2015-03-26 13:38:13Z robertas 
;
_cod_database_code 4319129

loop_
_symmetry_equiv_pos_as_xyz
'x, y, z'
'-x+1/2, -y+1/2, z+1/2'
'-y, x+1/2, z+1/4'
'y+1/2, -x, z+3/4'
'-x+1/2, y, -z+3/4'
'x, -y+1/2, -z+1/4'
'y+1/2, x+1/2, -z+1/2'
'-y, -x, -z'
'x+1/2, y+1/2, z+1/2'
'-x+1, -y+1, z+1'
'-y+1/2, x+1, z+3/4'
'y+1, -x+1/2, z+5/4'
'-x+1, y+1/2, -z+5/4'
'x+1/2, -y+1, -z+3/4'
'y+1, x+1, -z+1'
'-y+1/2, -x+1/2, -z+1/2'

loop_
_atom_site_aniso_label
_atom_site_aniso_U_11
_atom_site_aniso_U_22
_atom_site_aniso_U_33
_atom_site_aniso_U_23
_atom_site_aniso_U_13
_atom_site_aniso_U_12
Sb1 0.0190(9) 0.0190(9) 0.0152(12) 0.0026(7) 0.0026(7) 0.0026(11)
Sb2 0.0312(10) 0.0150(9) 0.0152(10) -0.0001(6) 0.0091(5) 0.0027(9)
Sb3 0.0104(10) 0.042(2) 0.037(2) -0.026(2) 0.000 0.000
Zr1 0.012(2) 0.010(2) 0.014(2) 0.000 0.000 0.000(2)
Zr2 0.009(2) 0.012(2) 0.022(3) 0.000 0.000 -0.002(2)
Zr3 0.015(3) 0.015(3) 0.055(9) 0.000 0.000 -0.004(3)
Ti1 0.012(2) 0.010(2) 0.014(2) 0.000 0.000 0.000(2)
Ti2 0.009(2) 0.012(2) 0.022(3) 0.000 0.000 -0.002(2)
Ti3 0.015(3) 0.015(3) 0.055(9) 0.000 0.000 -0.004(3)

loop_
_atom_site_label
_atom_site_type_symbol
_atom_site_fract_x
_atom_site_fract_y
_atom_site_fract_z
_atom_site_U_iso_or_equiv
_atom_site_thermal_displace_type
_atom_site_occupancy
_atom_site_calc_flag
_atom_site_refinement_flags
_atom_site_disorder_group
Sb1 Sb 0.8312(4) 0.1688(4) 0.0000 0.0177(7) Uani 1 d S .
Sb2 Sb 0.2028(5) 0.3435(5) 0.06104(8) 0.0205(5) Uani 1 d . .
Sb3 Sb 0.6548(6) 0.2500 0.1250 0.0299(10) Uani 1 d S .
Zr1 Zr 0.0000 0.0000 0.0981(4) 0.0119(11) Uani 0.64(4) d SP .
Zr2 Zr 0.5000 0.0000 0.0465(4) 0.015(2) Uani 0.52(7) d SP .
Zr3 Zr 0.5000 0.5000 0.0000 0.028(4) Uani 0.31(9) d SP .
Ti1 Ti 0.0000 0.0000 0.0981(4) 0.0119(11) Uani 0.36(4) d SP .
Ti2 Ti 0.5000 0.0000 0.0465(4) 0.015(2) Uani 0.48(7) d SP .
Ti3 Ti 0.5000 0.5000 0.0000 0.028(4) Uani 0.69(9) d SP .

loop_
_atom_type_symbol
_atom_type_description
_atom_type_scat_dispersion_real
_atom_type_scat_dispersion_imag
_atom_type_scat_source
Ti Ti 0.2776 0.4457 'International Tables Vol C Tables 4.2.6.8 and 6.1.1.4'
Zr Zr -2.9673 0.5597 'International Tables Vol C Tables 4.2.6.8 and 6.1.1.4'
Sb Sb -0.5866 1.5461 'International Tables Vol C Tables 4.2.6.8 and 6.1.1.4'

loop_
_geom_angle_atom_site_label_1
_geom_angle_atom_site_label_2
_geom_angle_atom_site_label_3
_geom_angle
_geom_angle_site_symmetry_1
_geom_angle_site_symmetry_3
_geom_angle_publ_flag
Ti2 Sb1 Zr2 0.0(4) 15_544 15_544 ?
Ti2 Sb1 Zr2 147.9(2) 15_544 . ?
Zr2 Sb1 Zr2 147.9(2) 15_544 . ?
Ti2 Sb1 Ti2 147.9(2) 15_544 . ?
Zr2 Sb1 Ti2 147.9(2) 15_544 . ?
Zr2 Sb1 Ti2 0.0(4) . . ?
Ti2 Sb1 Ti1 76.10(14) 15_544 15_544 ?
Zr2 Sb1 Ti1 76.10(14) 15_544 15_544 ?
Zr2 Sb1 Ti1 121.8(2) . 15_544 ?
Ti2 Sb1 Ti1 121.8(2) . 15_544 ?
Ti2 Sb1 Ti1 121.8(2) 15_544 1_655 ?
Zr2 Sb1 Ti1 121.8(2) 15_544 1_655 ?
Zr2 Sb1 Ti1 76.10(14) . 1_655 ?
Ti2 Sb1 Ti1 76.10(14) . 1_655 ?
Ti1 Sb1 Ti1 117.5(2) 15_544 1_655 ?
Ti2 Sb1 Zr1 76.10(14) 15_544 15_544 ?
Zr2 Sb1 Zr1 76.10(14) 15_544 15_544 ?
Zr2 Sb1 Zr1 121.8(2) . 15_544 ?
Ti2 Sb1 Zr1 121.8(2) . 15_544 ?
Ti1 Sb1 Zr1 0.0(2) 15_544 15_544 ?
Ti1 Sb1 Zr1 117.5(2) 1_655 15_544 ?
Ti2 Sb1 Zr1 121.8(2) 15_544 1_655 ?
Zr2 Sb1 Zr1 121.8(2) 15_544 1_655 ?
Zr2 Sb1 Zr1 76.10(14) . 1_655 ?
Ti2 Sb1 Zr1 76.10(14) . 1_655 ?
Ti1 Sb1 Zr1 117.5(2) 15_544 1_655 ?
Ti1 Sb1 Zr1 0.0(2) 1_655 1_655 ?
Zr1 Sb1 Zr1 117.5(2) 15_544 1_655 ?
Ti2 Sb1 Ti3 73.97(8) 15_544 . ?
Zr2 Sb1 Ti3 73.97(8) 15_544 . ?
Zr2 Sb1 Ti3 73.97(8) . . ?
Ti2 Sb1 Ti3 73.97(8) . . ?
Ti1 Sb1 Ti3 121.23(12) 15_544 . ?
Ti1 Sb1 Ti3 121.23(12) 1_655 . ?
Zr1 Sb1 Ti3 121.23(12) 15_544 . ?
Zr1 Sb1 Ti3 121.23(12) 1_655 . ?
Ti2 Sb1 Zr3 73.97(8) 15_544 . ?
Zr2 Sb1 Zr3 73.97(8) 15_544 . ?
Zr2 Sb1 Zr3 73.97(8) . . ?
Ti2 Sb1 Zr3 73.97(8) . . ?
Ti1 Sb1 Zr3 121.23(12) 15_544 . ?
Ti1 Sb1 Zr3 121.23(12) 1_655 . ?
Zr1 Sb1 Zr3 121.23(12) 15_544 . ?
Zr1 Sb1 Zr3 121.23(12) 1_655 . ?
Ti3 Sb1 Zr3 0.0 . . ?
Ti2 Sb1 Sb1 106.03(8) 15_544 10_644 ?
Zr2 Sb1 Sb1 106.03(8) 15_544 10_644 ?
Zr2 Sb1 Sb1 106.03(8) . 10_644 ?
Ti2 Sb1 Sb1 106.03(8) . 10_644 ?
Ti1 Sb1 Sb1 58.77(12) 15_544 10_644 ?
Ti1 Sb1 Sb1 58.77(12) 1_655 10_644 ?
Zr1 Sb1 Sb1 58.77(12) 15_544 10_644 ?
Zr1 Sb1 Sb1 58.77(12) 1_655 10_644 ?
Ti3 Sb1 Sb1 180.0 . 10_644 ?
Zr3 Sb1 Sb1 180.0 . 10_644 ?
Ti2 Sb1 Sb2 122.5(2) 15_544 8_655 ?
Zr2 Sb1 Sb2 122.5(2) 15_544 8_655 ?
Zr2 Sb1 Sb2 67.9(2) . 8_655 ?
Ti2 Sb1 Sb2 67.9(2) . 8_655 ?
Ti1 Sb1 Sb2 53.91(4) 15_544 8_655 ?
Ti1 Sb1 Sb2 106.68(8) 1_655 8_655 ?
Zr1 Sb1 Sb2 53.91(4) 15_544 8_655 ?
Zr1 Sb1 Sb2 106.68(8) 1_655 8_655 ?
Ti3 Sb1 Sb2 106.93(4) . 8_655 ?
Zr3 Sb1 Sb2 106.93(4) . 8_655 ?
Sb1 Sb1 Sb2 73.07(4) 10_644 8_655 ?
Ti2 Sb1 Sb2 67.9(2) 15_544 1_655 ?
Zr2 Sb1 Sb2 67.9(2) 15_544 1_655 ?
Zr2 Sb1 Sb2 122.5(2) . 1_655 ?
Ti2 Sb1 Sb2 122.5(2) . 1_655 ?
Ti1 Sb1 Sb2 106.68(8) 15_544 1_655 ?
Ti1 Sb1 Sb2 53.91(4) 1_655 1_655 ?
Zr1 Sb1 Sb2 106.68(8) 15_544 1_655 ?
Zr1 Sb1 Sb2 53.91(4) 1_655 1_655 ?
Ti3 Sb1 Sb2 106.93(4) . 1_655 ?
Zr3 Sb1 Sb2 106.93(4) . 1_655 ?
Sb1 Sb1 Sb2 73.07(4) 10_644 1_655 ?
Sb2 Sb1 Sb2 146.14(8) 8_655 1_655 ?
Ti3 Sb2 Zr3 0.0 . . ?
Ti3 Sb2 Zr1 148.2(2) . . ?
Zr3 Sb2 Zr1 148.2(2) . . ?
Ti3 Sb2 Ti1 148.2(2) . . ?
Zr3 Sb2 Ti1 148.2(2) . . ?
Zr1 Sb2 Ti1 0.0(4) . . ?
Ti3 Sb2 Ti1 132.47(12) . 13_454 ?
Zr3 Sb2 Ti1 132.47(12) . 13_454 ?
Zr1 Sb2 Ti1 77.33(14) . 13_454 ?
Ti1 Sb2 Ti1 77.33(14) . 13_454 ?
Ti3 Sb2 Zr1 132.47(12) . 13_454 ?
Zr3 Sb2 Zr1 132.47(12) . 13_454 ?
Zr1 Sb2 Zr1 77.33(14) . 13_454 ?
Ti1 Sb2 Zr1 77.33(14) . 13_454 ?
Ti1 Sb2 Zr1 0.0(2) 13_454 13_454 ?
Ti3 Sb2 Ti2 75.12(12) . . ?
Zr3 Sb2 Ti2 75.12(12) . . ?
Zr1 Sb2 Ti2 75.44(13) . . ?
Ti1 Sb2 Ti2 75.44(13) . . ?
Ti1 Sb2 Ti2 131.6(3) 13_454 . ?
Zr1 Sb2 Ti2 131.6(3) 13_454 . ?
Ti3 Sb2 Zr2 75.12(12) . . ?
Zr3 Sb2 Zr2 75.12(12) . . ?
Zr1 Sb2 Zr2 75.44(13) . . ?
Ti1 Sb2 Zr2 75.44(13) . . ?
Ti1 Sb2 Zr2 131.6(3) 13_454 . ?
Zr1 Sb2 Zr2 131.6(3) 13_454 . ?
Ti2 Sb2 Zr2 0.0(4) . . ?
Ti3 Sb2 Sb1 113.05(7) . 1_455 ?
Zr3 Sb2 Sb1 113.05(7) . 1_455 ?
Zr1 Sb2 Sb1 60.9(2) . 1_455 ?
Ti1 Sb2 Sb1 60.9(2) . 1_455 ?
Ti1 Sb2 Sb1 101.16(11) 13_454 1_455 ?
Zr1 Sb2 Sb1 101.16(11) 13_454 1_455 ?
Ti2 Sb2 Sb1 99.49(13) . 1_455 ?
Zr2 Sb2 Sb1 99.49(13) . 1_455 ?
Ti3 Sb2 Ti2 70.43(8) . 15_444 ?
Zr3 Sb2 Ti2 70.43(8) . 15_444 ?
Zr1 Sb2 Ti2 111.1(2) . 15_444 ?
Ti1 Sb2 Ti2 111.1(2) . 15_444 ?
Ti1 Sb2 Ti2 114.2(2) 13_454 15_444 ?
Zr1 Sb2 Ti2 114.2(2) 13_454 15_444 ?
Ti2 Sb2 Ti2 112.74(12) . 15_444 ?
Zr2 Sb2 Ti2 112.74(12) . 15_444 ?
Sb1 Sb2 Ti2 50.16(5) 1_455 15_444 ?
Ti3 Sb2 Zr2 70.43(8) . 15_444 ?
Zr3 Sb2 Zr2 70.43(8) . 15_444 ?
Zr1 Sb2 Zr2 111.1(2) . 15_444 ?
Ti1 Sb2 Zr2 111.1(2) . 15_444 ?
Ti1 Sb2 Zr2 114.2(2) 13_454 15_444 ?
Zr1 Sb2 Zr2 114.2(2) 13_454 15_444 ?
Ti2 Sb2 Zr2 112.74(12) . 15_444 ?
Zr2 Sb2 Zr2 112.74(12) . 15_444 ?
Sb1 Sb2 Zr2 50.16(5) 1_455 15_444 ?
Ti2 Sb2 Zr2 0.0(2) 15_444 15_444 ?
Ti2 Sb3 Zr2 0.0(3) . . ?
Ti2 Sb3 Ti2 137.9(2) . 13_554 ?
Zr2 Sb3 Ti2 137.9(2) . 13_554 ?
Ti2 Sb3 Zr2 137.9(2) . 13_554 ?
Zr2 Sb3 Zr2 137.9(2) . 13_554 ?
Ti2 Sb3 Zr2 0.0(3) 13_554 13_554 ?
Ti2 Sb3 Ti1 142.3(3) . 13_554 ?
Zr2 Sb3 Ti1 142.3(3) . 13_554 ?
Ti2 Sb3 Ti1 76.88(13) 13_554 13_554 ?
Zr2 Sb3 Ti1 76.88(13) 13_554 13_554 ?
Ti2 Sb3 Zr1 142.3(3) . 13_554 ?
Zr2 Sb3 Zr1 142.3(3) . 13_554 ?
Ti2 Sb3 Zr1 76.88(13) 13_554 13_554 ?
Zr2 Sb3 Zr1 76.88(13) 13_554 13_554 ?
Ti1 Sb3 Zr1 0.0(4) 13_554 13_554 ?
Ti2 Sb3 Zr1 76.88(13) . 1_655 ?
Zr2 Sb3 Zr1 76.88(13) . 1_655 ?
Ti2 Sb3 Zr1 142.3(3) 13_554 1_655 ?
Zr2 Sb3 Zr1 142.3(3) 13_554 1_655 ?
Ti1 Sb3 Zr1 76.5(2) 13_554 1_655 ?
Zr1 Sb3 Zr1 76.5(2) 13_554 1_655 ?
Ti2 Sb3 Ti1 76.88(13) . 1_655 ?
Zr2 Sb3 Ti1 76.88(13) . 1_655 ?
Ti2 Sb3 Ti1 142.3(3) 13_554 1_655 ?
Zr2 Sb3 Ti1 142.3(3) 13_554 1_655 ?
Ti1 Sb3 Ti1 76.5(2) 13_554 1_655 ?
Zr1 Sb3 Ti1 76.5(2) 13_554 1_655 ?
Zr1 Sb3 Ti1 0.0(4) 1_655 1_655 ?
Sb2 Zr1 Sb2 139.1(4) 10_444 . ?
Sb2 Zr1 Sb3 90.05(8) 10_444 10_544 ?
Sb2 Zr1 Sb3 99.82(9) . 10_544 ?
Sb2 Zr1 Sb3 99.82(9) 10_444 1_455 ?
Sb2 Zr1 Sb3 90.05(8) . 1_455 ?
Sb3 Zr1 Sb3 151.6(4) 10_544 1_455 ?
Sb2 Zr1 Sb2 141.8(3) 10_444 6 ?
Sb2 Zr1 Sb2 77.62(12) . 6 ?
Sb3 Zr1 Sb2 69.0(2) 10_544 6 ?
Sb3 Zr1 Sb2 87.5(2) 1_455 6 ?
Sb2 Zr1 Sb2 77.62(12) 10_444 13_444 ?
Sb2 Zr1 Sb2 141.8(3) . 13_444 ?
Sb3 Zr1 Sb2 87.5(2) 10_544 13_444 ?
Sb3 Zr1 Sb2 69.0(2) 1_455 13_444 ?
Sb2 Zr1 Sb2 70.2(3) 6 13_444 ?
Sb2 Zr1 Sb1 65.2(2) 10_444 10_544 ?
Sb2 Zr1 Sb1 79.8(2) . 10_544 ?
Sb3 Zr1 Sb1 73.34(11) 10_544 10_544 ?
Sb3 Zr1 Sb1 134.9(3) 1_455 10_544 ?
Sb2 Zr1 Sb1 131.41(7) 6 10_544 ?
Sb2 Zr1 Sb1 137.53(5) 13_444 10_544 ?
Sb2 Zr1 Sb1 79.8(2) 10_444 1_455 ?
Sb2 Zr1 Sb1 65.2(2) . 1_455 ?
Sb3 Zr1 Sb1 134.9(3) 10_544 1_455 ?
Sb3 Zr1 Sb1 73.34(11) 1_455 1_455 ?
Sb2 Zr1 Sb1 137.53(5) 6 1_455 ?
Sb2 Zr1 Sb1 131.41(7) 13_444 1_455 ?
Sb1 Zr1 Sb1 62.5(2) 10_544 1_455 ?
Sb2 Zr1 Zr2 54.98(11) 10_444 1_455 ?
Sb2 Zr1 Zr2 107.8(2) . 1_455 ?
Sb3 Zr1 Zr2 145.00(10) 10_544 1_455 ?
Sb3 Zr1 Zr2 50.84(9) 1_455 1_455 ?
Sb2 Zr1 Zr2 137.2(3) 6 1_455 ?
Sb2 Zr1 Zr2 83.8(2) 13_444 1_455 ?
Sb1 Zr1 Zr2 90.6(3) 10_544 1_455 ?
Sb1 Zr1 Zr2 48.2(2) 1_455 1_455 ?
Sb2 Zr1 Zr2 107.8(2) 10_444 . ?
Sb2 Zr1 Zr2 54.98(11) . . ?
Sb3 Zr1 Zr2 50.84(9) 10_544 . ?
Sb3 Zr1 Zr2 145.00(10) 1_455 . ?
Sb2 Zr1 Zr2 83.8(2) 6 . ?
Sb2 Zr1 Zr2 137.2(3) 13_444 . ?
Sb1 Zr1 Zr2 48.2(2) 10_544 . ?
Sb1 Zr1 Zr2 90.6(3) 1_455 . ?
Zr2 Zr1 Zr2 135.0(5) 1_455 . ?
Sb2 Zr1 Zr1 151.55(7) 10_444 13_454 ?
Sb2 Zr1 Zr1 52.95(9) . 13_454 ?
Sb3 Zr1 Zr1 115.2(3) 10_544 13_454 ?
Sb3 Zr1 Zr1 51.74(8) 1_455 13_454 ?
Sb2 Zr1 Zr1 49.7(2) 6 13_454 ?
Sb2 Zr1 Zr1 89.9(4) 13_444 13_454 ?
Sb1 Zr1 Zr1 132.5(3) 10_544 13_454 ?
Sb1 Zr1 Zr1 90.1(2) 1_455 13_454 ?
Zr2 Zr1 Zr1 98.72(5) 1_455 13_454 ?
Zr2 Zr1 Zr1 98.72(5) . 13_454 ?
Sb2 Zr1 Zr1 52.95(9) 10_444 13_444 ?
Sb2 Zr1 Zr1 151.55(7) . 13_444 ?
Sb3 Zr1 Zr1 51.74(8) 10_544 13_444 ?
Sb3 Zr1 Zr1 115.2(3) 1_455 13_444 ?
Sb2 Zr1 Zr1 89.9(4) 6 13_444 ?
Sb2 Zr1 Zr1 49.7(2) 13_444 13_444 ?
Sb1 Zr1 Zr1 90.1(2) 10_544 13_444 ?
Sb1 Zr1 Zr1 132.5(3) 1_455 13_444 ?
Zr2 Zr1 Zr1 98.72(5) 1_455 13_444 ?
Zr2 Zr1 Zr1 98.72(5) . 13_444 ?
Zr1 Zr1 Zr1 133.4(6) 13_454 13_444 ?
Sb1 Zr2 Sb1 126.7(4) 10_544 . ?
Sb1 Zr2 Sb3 148.1(2) 10_544 . ?
Sb1 Zr2 Sb3 78.82(8) . . ?
Sb1 Zr2 Sb3 78.82(8) 10_544 10_544 ?
Sb1 Zr2 Sb3 148.1(2) . 10_544 ?
Sb3 Zr2 Sb3 86.1(3) . 10_544 ?
Sb1 Zr2 Sb2 81.07(11) 10_544 . ?
Sb1 Zr2 Sb2 105.64(12) . . ?
Sb3 Zr2 Sb2 72.83(13) . . ?
Sb3 Zr2 Sb2 96.2(2) 10_544 . ?
Sb1 Zr2 Sb2 105.64(12) 10_544 10_544 ?
Sb1 Zr2 Sb2 81.07(11) . 10_544 ?
Sb3 Zr2 Sb2 96.2(2) . 10_544 ?
Sb3 Zr2 Sb2 72.83(13) 10_544 10_544 ?
Sb2 Zr2 Sb2 165.3(4) . 10_544 ?
Sb1 Zr2 Sb2 72.5(2) 10_544 8_655 ?
Sb1 Zr2 Sb2 62.0(2) . 8_655 ?
Sb3 Zr2 Sb2 138.67(9) . 8_655 ?
Sb3 Zr2 Sb2 120.40(7) 10_544 8_655 ?
Sb2 Zr2 Sb2 128.0(3) . 8_655 ?
Sb2 Zr2 Sb2 66.68(11) 10_544 8_655 ?
Sb1 Zr2 Sb2 62.0(2) 10_544 15_444 ?
Sb1 Zr2 Sb2 72.5(2) . 15_444 ?
Sb3 Zr2 Sb2 120.40(7) . 15_444 ?
Sb3 Zr2 Sb2 138.67(9) 10_544 15_444 ?
Sb2 Zr2 Sb2 66.68(11) . 15_444 ?
Sb2 Zr2 Sb2 128.0(3) 10_544 15_444 ?
Sb2 Zr2 Sb2 61.4(2) 8_655 15_444 ?
Sb1 Zr2 Zr3 57.52(10) 10_544 1_545 ?
Sb1 Zr2 Zr3 102.9(2) . 1_545 ?
Sb3 Zr2 Zr3 143.0(2) . 1_545 ?
Sb3 Zr2 Zr3 73.25(3) 10_544 1_545 ?
Sb2 Zr2 Zr3 138.36(12) . 1_545 ?
Sb2 Zr2 Zr3 48.84(6) 10_544 1_545 ?
Sb2 Zr2 Zr3 47.22(10) 8_655 1_545 ?
Sb2 Zr2 Zr3 94.5(2) 15_444 1_545 ?
Sb1 Zr2 Zr3 102.9(2) 10_544 . ?
Sb1 Zr2 Zr3 57.52(10) . . ?
Sb3 Zr2 Zr3 73.25(3) . . ?
Sb3 Zr2 Zr3 143.0(2) 10_544 . ?
Sb2 Zr2 Zr3 48.84(6) . . ?
Sb2 Zr2 Zr3 138.36(12) 10_544 . ?
Sb2 Zr2 Zr3 94.5(2) 8_655 . ?
Sb2 Zr2 Zr3 47.22(10) 15_444 . ?
Zr3 Zr2 Zr3 139.1(3) 1_545 . ?
Sb1 Zr2 Zr1 155.15(11) 10_544 1_655 ?
Sb1 Zr2 Zr1 55.67(12) . 1_655 ?
Sb3 Zr2 Zr1 52.3(2) . 1_655 ?
Sb3 Zr2 Zr1 93.0(3) 10_544 1_655 ?
Sb2 Zr2 Zr1 123.4(2) . 1_655 ?
Sb2 Zr2 Zr1 49.58(7) 10_544 1_655 ?
Sb2 Zr2 Zr1 92.4(2) 8_655 1_655 ?
Sb2 Zr2 Zr1 128.1(3) 15_444 1_655 ?
Zr3 Zr2 Zr1 97.69(5) 1_545 1_655 ?
Zr3 Zr2 Zr1 97.69(5) . 1_655 ?
Sb1 Zr2 Zr1 55.67(12) 10_544 . ?
Sb1 Zr2 Zr1 155.15(11) . . ?
Sb3 Zr2 Zr1 93.0(3) . . ?
Sb3 Zr2 Zr1 52.3(2) 10_544 . ?
Sb2 Zr2 Zr1 49.58(7) . . ?
Sb2 Zr2 Zr1 123.4(2) 10_544 . ?
Sb2 Zr2 Zr1 128.1(3) 8_655 . ?
Sb2 Zr2 Zr1 92.4(2) 15_444 . ?
Zr3 Zr2 Zr1 97.69(5) 1_545 . ?
Zr3 Zr2 Zr1 97.69(5) . . ?
Zr1 Zr2 Zr1 135.0(5) 1_655 . ?
Sb2 Zr3 Sb2 152.31(12) 10_554 15_444 ?
Sb2 Zr3 Sb2 78.97(12) 10_554 8_665 ?
Sb2 Zr3 Sb2 107.81(13) 15_444 8_665 ?
Sb2 Zr3 Sb2 107.81(13) 10_554 . ?
Sb2 Zr3 Sb2 78.97(12) 15_444 . ?
Sb2 Zr3 Sb2 152.31(12) 8_665 . ?
Sb2 Zr3 Sb1 76.15(6) 10_554 . ?
Sb2 Zr3 Sb1 76.15(6) 15_444 . ?
Sb2 Zr3 Sb1 103.85(6) 8_665 . ?
Sb2 Zr3 Sb1 103.85(6) . . ?
Sb2 Zr3 Sb1 103.85(6) 10_554 10_554 ?
Sb2 Zr3 Sb1 103.85(6) 15_444 10_554 ?
Sb2 Zr3 Sb1 76.15(6) 8_665 10_554 ?
Sb2 Zr3 Sb1 76.15(6) . 10_554 ?
Sb1 Zr3 Sb1 180.0 . 10_554 ?
Sb2 Zr3 Zr2 151.13(11) 10_554 15_444 ?
Sb2 Zr3 Zr2 56.04(10) 15_444 15_444 ?
Sb2 Zr3 Zr2 98.45(12) 8_665 15_444 ?
Sb2 Zr3 Zr2 62.3(2) . 15_444 ?
Sb1 Zr3 Zr2 131.49(5) . 15_444 ?
Sb1 Zr3 Zr2 48.51(5) 10_554 15_444 ?
Sb2 Zr3 Zr2 56.04(10) 10_554 1_565 ?
Sb2 Zr3 Zr2 151.13(11) 15_444 1_565 ?
Sb2 Zr3 Zr2 62.3(2) 8_665 1_565 ?
Sb2 Zr3 Zr2 98.45(12) . 1_565 ?
Sb1 Zr3 Zr2 131.49(5) . 1_565 ?
Sb1 Zr3 Zr2 48.51(5) 10_554 1_565 ?
Zr2 Zr3 Zr2 97.01(10) 15_444 1_565 ?
Sb2 Zr3 Zr2 62.3(2) 10_554 15_544 ?
Sb2 Zr3 Zr2 98.45(12) 15_444 15_544 ?
Sb2 Zr3 Zr2 56.04(10) 8_665 15_544 ?
Sb2 Zr3 Zr2 151.13(11) . 15_544 ?
Sb1 Zr3 Zr2 48.51(5) . 15_544 ?
Sb1 Zr3 Zr2 131.49(5) 10_554 15_544 ?
Zr2 Zr3 Zr2 139.1(3) 15_444 15_544 ?
Zr2 Zr3 Zr2 97.01(10) 1_565 15_544 ?
Sb2 Zr3 Zr2 98.45(12) 10_554 . ?
Sb2 Zr3 Zr2 62.3(2) 15_444 . ?
Sb2 Zr3 Zr2 151.13(11) 8_665 . ?
Sb2 Zr3 Zr2 56.04(10) . . ?
Sb1 Zr3 Zr2 48.51(5) . . ?
Sb1 Zr3 Zr2 131.49(5) 10_554 . ?
Zr2 Zr3 Zr2 97.01(10) 15_444 . ?
Zr2 Zr3 Zr2 139.1(3) 1_565 . ?
Zr2 Zr3 Zr2 97.01(10) 15_544 . ?
Sb2 Ti1 Sb2 139.1(4) 10_444 . ?
Sb2 Ti1 Sb3 90.05(8) 10_444 10_544 ?
Sb2 Ti1 Sb3 99.82(9) . 10_544 ?
Sb2 Ti1 Sb3 99.82(9) 10_444 1_455 ?
Sb2 Ti1 Sb3 90.05(8) . 1_455 ?
Sb3 Ti1 Sb3 151.6(4) 10_544 1_455 ?
Sb2 Ti1 Sb2 141.8(3) 10_444 6 ?
Sb2 Ti1 Sb2 77.62(12) . 6 ?
Sb3 Ti1 Sb2 69.0(2) 10_544 6 ?
Sb3 Ti1 Sb2 87.5(2) 1_455 6 ?
Sb2 Ti1 Sb2 77.62(12) 10_444 13_444 ?
Sb2 Ti1 Sb2 141.8(3) . 13_444 ?
Sb3 Ti1 Sb2 87.5(2) 10_544 13_444 ?
Sb3 Ti1 Sb2 69.0(2) 1_455 13_444 ?
Sb2 Ti1 Sb2 70.2(3) 6 13_444 ?
Sb2 Ti1 Sb1 65.2(2) 10_444 10_544 ?
Sb2 Ti1 Sb1 79.8(2) . 10_544 ?
Sb3 Ti1 Sb1 73.34(11) 10_544 10_544 ?
Sb3 Ti1 Sb1 134.9(3) 1_455 10_544 ?
Sb2 Ti1 Sb1 131.41(7) 6 10_544 ?
Sb2 Ti1 Sb1 137.53(5) 13_444 10_544 ?
Sb2 Ti1 Sb1 79.8(2) 10_444 1_455 ?
Sb2 Ti1 Sb1 65.2(2) . 1_455 ?
Sb3 Ti1 Sb1 134.9(3) 10_544 1_455 ?
Sb3 Ti1 Sb1 73.34(11) 1_455 1_455 ?
Sb2 Ti1 Sb1 137.53(5) 6 1_455 ?
Sb2 Ti1 Sb1 131.41(7) 13_444 1_455 ?
Sb1 Ti1 Sb1 62.5(2) 10_544 1_455 ?
Sb1 Ti2 Sb1 126.7(4) 10_544 . ?
Sb1 Ti2 Sb3 148.1(2) 10_544 . ?
Sb1 Ti2 Sb3 78.82(8) . . ?
Sb1 Ti2 Sb3 78.82(8) 10_544 10_544 ?
Sb1 Ti2 Sb3 148.1(2) . 10_544 ?
Sb3 Ti2 Sb3 86.1(3) . 10_544 ?
Sb1 Ti2 Sb2 81.07(11) 10_544 . ?
Sb1 Ti2 Sb2 105.64(12) . . ?
Sb3 Ti2 Sb2 72.83(13) . . ?
Sb3 Ti2 Sb2 96.2(2) 10_544 . ?
Sb1 Ti2 Sb2 105.64(12) 10_544 10_544 ?
Sb1 Ti2 Sb2 81.07(11) . 10_544 ?
Sb3 Ti2 Sb2 96.2(2) . 10_544 ?
Sb3 Ti2 Sb2 72.83(13) 10_544 10_544 ?
Sb2 Ti2 Sb2 165.3(4) . 10_544 ?
Sb1 Ti2 Sb2 72.5(2) 10_544 8_655 ?
Sb1 Ti2 Sb2 62.0(2) . 8_655 ?
Sb3 Ti2 Sb2 138.67(9) . 8_655 ?
Sb3 Ti2 Sb2 120.40(7) 10_544 8_655 ?
Sb2 Ti2 Sb2 128.0(3) . 8_655 ?
Sb2 Ti2 Sb2 66.68(11) 10_544 8_655 ?
Sb1 Ti2 Sb2 62.0(2) 10_544 15_444 ?
Sb1 Ti2 Sb2 72.5(2) . 15_444 ?
Sb3 Ti2 Sb2 120.40(7) . 15_444 ?
Sb3 Ti2 Sb2 138.67(9) 10_544 15_444 ?
Sb2 Ti2 Sb2 66.68(11) . 15_444 ?
Sb2 Ti2 Sb2 128.0(3) 10_544 15_444 ?
Sb2 Ti2 Sb2 61.4(2) 8_655 15_444 ?
Sb2 Ti3 Sb2 152.31(12) 10_554 15_444 ?
Sb2 Ti3 Sb2 78.97(12) 10_554 8_665 ?
Sb2 Ti3 Sb2 107.81(13) 15_444 8_665 ?
Sb2 Ti3 Sb2 107.81(13) 10_554 . ?
Sb2 Ti3 Sb2 78.97(12) 15_444 . ?
Sb2 Ti3 Sb2 152.31(12) 8_665 . ?
Sb2 Ti3 Sb1 76.15(6) 10_554 . ?
Sb2 Ti3 Sb1 76.15(6) 15_444 . ?
Sb2 Ti3 Sb1 103.85(6) 8_665 . ?
Sb2 Ti3 Sb1 103.85(6) . . ?
Sb2 Ti3 Sb1 103.85(6) 10_554 10_554 ?
Sb2 Ti3 Sb1 103.85(6) 15_444 10_554 ?
Sb2 Ti3 Sb1 76.15(6) 8_665 10_554 ?
Sb2 Ti3 Sb1 76.15(6) . 10_554 ?
Sb1 Ti3 Sb1 180.0 . 10_554 ?

loop_
_geom_bond_atom_site_label_1
_geom_bond_atom_site_label_2
_geom_bond_distance
_geom_bond_site_symmetry_2
_geom_bond_publ_flag
Sb1 Ti2 2.766(5) 15_544 ?
Sb1 Zr2 2.766(5) 15_544 ?
Sb1 Zr2 2.766(5) . ?
Sb1 Ti2 2.766(5) . ?
Sb1 Ti1 3.062(9) 15_544 ?
Sb1 Ti1 3.062(9) 1_655 ?
Sb1 Zr1 3.062(9) 15_544 ?
Sb1 Zr1 3.062(9) 1_655 ?
Sb1 Ti3 3.115(4) . ?
Sb1 Zr3 3.115(4) . ?
Sb1 Sb1 3.175(7) 10_644 ?
Sb1 Sb2 3.180(4) 8_655 ?
Sb1 Sb2 3.180(4) 1_655 ?
Sb2 Ti3 2.765(3) . ?
Sb2 Zr3 2.765(3) . ?
Sb2 Zr1 2.831(5) . ?
Sb2 Ti1 2.831(5) . ?
Sb2 Ti1 2.962(9) 13_454 ?
Sb2 Zr1 2.962(9) 13_454 ?
Sb2 Ti2 3.046(3) . ?
Sb2 Zr2 3.046(3) . ?
Sb2 Sb1 3.180(4) 1_455 ?
Sb2 Ti2 3.336(9) 15_444 ?
Sb2 Zr2 3.336(9) 15_444 ?
Sb3 Ti2 2.866(7) . ?
Sb3 Zr2 2.866(7) . ?
Sb3 Ti2 2.866(7) 13_554 ?
Sb3 Zr2 2.866(7) 13_554 ?
Sb3 Ti1 2.924(4) 13_554 ?
Sb3 Zr1 2.924(4) 13_554 ?
Sb3 Zr1 2.924(4) 1_655 ?
Sb3 Ti1 2.924(4) 1_655 ?
Zr1 Sb2 2.831(5) 10_444 ?
Zr1 Sb3 2.924(4) 10_544 ?
Zr1 Sb3 2.924(4) 1_455 ?
Zr1 Sb2 2.962(8) 6 ?
Zr1 Sb2 2.962(8) 13_444 ?
Zr1 Sb1 3.062(9) 10_544 ?
Zr1 Sb1 3.062(9) 1_455 ?
Zr1 Zr2 3.600(7) 1_455 ?
Zr1 Zr2 3.600(7) . ?
Zr1 Zr1 3.621(8) 13_454 ?
Zr1 Zr1 3.621(8) 13_444 ?
Zr2 Sb1 2.766(5) 10_544 ?
Zr2 Sb3 2.866(7) 10_544 ?
Zr2 Sb2 3.046(3) 10_544 ?
Zr2 Sb2 3.336(9) 8_655 ?
Zr2 Sb2 3.336(9) 15_444 ?
Zr2 Zr3 3.549(3) 1_545 ?
Zr2 Zr3 3.549(3) . ?
Zr2 Zr1 3.600(7) 1_655 ?
Zr3 Sb2 2.765(3) 10_554 ?
Zr3 Sb2 2.765(3) 15_444 ?
Zr3 Sb2 2.765(3) 8_665 ?
Zr3 Sb1 3.115(4) 10_554 ?
Zr3 Zr2 3.549(3) 15_444 ?
Zr3 Zr2 3.549(3) 1_565 ?
Zr3 Zr2 3.549(3) 15_544 ?
Ti1 Sb2 2.831(5) 10_444 ?
Ti1 Sb3 2.924(4) 10_544 ?
Ti1 Sb3 2.924(4) 1_455 ?
Ti1 Sb2 2.962(8) 6 ?
Ti1 Sb2 2.962(8) 13_444 ?
Ti1 Sb1 3.062(9) 10_544 ?
Ti1 Sb1 3.062(9) 1_455 ?
Ti2 Sb1 2.766(5) 10_544 ?
Ti2 Sb3 2.866(7) 10_544 ?
Ti2 Sb2 3.046(3) 10_544 ?
Ti2 Sb2 3.336(9) 8_655 ?
Ti2 Sb2 3.336(9) 15_444 ?
Ti3 Sb2 2.765(3) 10_554 ?
Ti3 Sb2 2.765(3) 15_444 ?
Ti3 Sb2 2.765(3) 8_665 ?
Ti3 Sb1 3.115(4) 10_554 ?
